data_7712438
loop_
_publ_author_name
'Stephens, Liam J.'
'Dallerba, Elena'
'Kelderman, Jenisi T. A.'
'Levina, Aviva'
'Werrett, Melissa V.'
'Lay, Peter A.'
'Massi, Massimiliano'
'Andrews, Philip C.'

_publ_section_title
;
 Synthesis and the photophysical and biological properties of tricarbonyl
 Re(I) diimine complexes bound to thiotetrazolato ligands.
;
_journal_issue 15
_journal_name_full 'Dalton transactions (Cambridge, England : 2003)'
_journal_page_first 4835
_journal_page_last 4848
_journal_paper_doi 10.1039/d2dt03237f
_journal_volume 52
_journal_year 2023
_chemical_formula_sum 'C90 H150 N6 Ni3.11 O22 Pt15.89'
_chemical_formula_weight 4950.72
_space_group_crystal_system orthorhombic
_space_group_IT_number 59
_space_group_name_Hall '-P 2ab 2a'
_space_group_name_H-M_alt 'P m m n :2'
_atom_sites_solution_hydrogens geom
_audit_creation_method SHELXL-2014/7
_audit_update_record
;
2023-01-29 deposited with the CCDC.	2023-02-28 downloaded from the CCDC.
;
_cell_angle_alpha 90
_cell_angle_beta 90
_cell_angle_gamma 90
_cell_formula_units_Z 2
_cell_length_a 17.067(4)
_cell_length_b 20.438(5)
_cell_length_c 16.797(4)
_cell_measurement_reflns_used 9867
_cell_measurement_temperature 100(2)
_cell_measurement_theta_max 26.4895
_cell_measurement_theta_min 2.3845
_cell_volume 5859(2)
_computing_cell_refinement 'APEX2 (Bruker AXS, 2006)'
_computing_data_collection 'APEX2 (Bruker AXS, 2006)'
_computing_data_reduction 'SAINT (Bruker AXS, 2004)'
_computing_molecular_graphics 'SCHAKAL99 (Keller, 1999)'
_computing_publication_material 'XCIF (Bruker AXS, 2001)'
_computing_structure_refinement 'SHELXL-2014/7 (Sheldrick, 2014)'
_computing_structure_solution 'SHELXL-2014/7 (Sheldrick, 2014)'
_diffrn_ambient_temperature 100(2)
_diffrn_measured_fraction_theta_full 0.992
_diffrn_measured_fraction_theta_max 0.992
_diffrn_measurement_device_type 'PHOTON2 area detector'
_diffrn_measurement_method 'phi and omega scans'
_diffrn_radiation_type MoK\a
_diffrn_radiation_wavelength 0.71073
_diffrn_reflns_av_R_equivalents 0.0887
_diffrn_reflns_av_unetI/netI 0.0468
_diffrn_reflns_Laue_measured_fraction_full 0.992
_diffrn_reflns_Laue_measured_fraction_max 0.992
_diffrn_reflns_limit_h_max 20
_diffrn_reflns_limit_h_min -20
_diffrn_reflns_limit_k_max 24
_diffrn_reflns_limit_k_min -24
_diffrn_reflns_limit_l_max 19
_diffrn_reflns_limit_l_min -19
_diffrn_reflns_number 52911
_diffrn_reflns_point_group_measured_fraction_full 0.992
_diffrn_reflns_point_group_measured_fraction_max 0.992
_diffrn_reflns_theta_full 25.000
_diffrn_reflns_theta_max 25.000
_diffrn_reflns_theta_min 1.971
_diffrn_source 'fine-focus sealed tube'
_exptl_absorpt_coefficient_mu 19.429
_exptl_absorpt_correction_T_max 0.0788
_exptl_absorpt_correction_T_min 0.0165
_exptl_absorpt_correction_type empirical
_exptl_absorpt_process_details
;
 Data were corrected for Lorentz polarization and absorption
 effects (empirical absorption corrections SADABS).
 R(int) = 0.1914 (selected reflections only, before parameter refinement)
 R(int) = 0.1030(selected reflections only, after parameter refinement)
;
_exptl_crystal_colour black
_exptl_crystal_density_diffrn 2.806
_exptl_crystal_description prism
_exptl_crystal_F_000 4469
_exptl_crystal_size_max 0.180
_exptl_crystal_size_mid 0.160
_exptl_crystal_size_min 0.120
_refine_diff_density_max 5.642
_refine_diff_density_min -2.750
_refine_diff_density_rms 0.664
_refine_ls_extinction_method none
_refine_ls_goodness_of_fit_ref 1.128
_refine_ls_hydrogen_treatment constr
_refine_ls_matrix_type full
_refine_ls_number_parameters 202
_refine_ls_number_reflns 5476
_refine_ls_number_restraints 85
_refine_ls_restrained_S_all 1.120
_refine_ls_R_factor_all 0.1777
_refine_ls_R_factor_gt 0.1507
_refine_ls_shift/su_max 0.000
_refine_ls_shift/su_mean 0.000
_refine_ls_structure_factor_coef Fsqd
_refine_ls_weighting_details 'w=1/[\s^2^(Fo^2^)+(0.1534P)^2^+1206.2792P] where P=(Fo^2^+2Fc^2^)/3'
_refine_ls_weighting_scheme calc
_refine_ls_wR_factor_gt 0.3959
_refine_ls_wR_factor_ref 0.4267
_reflns_Friedel_coverage 0.000
_reflns_number_gt 3744
_reflns_number_total 5476
_reflns_threshold_expression 'I > 2\s(I)'
_cod_data_source_file d2dt03237f2.cif
_cod_data_source_block Ni323Pt1577
_cod_depositor_comments 'Adding full bibliography for 7712436--7712441.cif.'
_cod_original_sg_symbol_H-M 'P m m n'
_cod_database_code 7712438
_shelx_shelxl_version_number 2014/7
_shelx_space_group_comment
;
The symmetry employed for this shelxl refinement is uniquely defined
by the following loop, which should always be used as a source of
symmetry information in preference to the above space-group names.
They are only intended as comments.
;
_shelx_estimated_absorpt_t_min 0.128
_shelx_estimated_absorpt_t_max 0.204

loop_
_space_group_symop_operation_xyz
'x, y, z'
'-x+1/2, -y+1/2, z'
'-x, y+1/2, -z'
'x+1/2, -y, -z'
'-x, -y, -z'
'x-1/2, y-1/2, -z'
'x, -y-1/2, z'
'-x-1/2, y, z'

loop_
_atom_site_label
_atom_site_type_symbol
_atom_site_fract_x
_atom_site_fract_y
_atom_site_fract_z
_atom_site_U_iso_or_equiv
_atom_site_adp_type
_atom_site_occupancy
_atom_site_site_symmetry_order
_atom_site_calc_flag
_atom_site_refinement_flags_posn
_atom_site_refinement_flags_adp
_atom_site_refinement_flags_occupancy
_atom_site_disorder_assembly
_atom_site_disorder_group
Pt1 Pt 0.32686(13) 0.2500 0.74974(15) 0.0492(7) Uani 1 2 d S T P . .
Pt2 Pt 0.2500 0.31989(11) 0.86699(16) 0.0553(7) Uani 1 2 d DS T P . .
Pt3 Pt 0.2500 0.2500 0.6046(2) 0.0600(10) Uani 1 4 d DS T P . .
Pt4 Pt 0.48215(15) 0.2500 0.75048(18) 0.0628(8) Uani 1 2 d DS T P . .
Pt5 Pt 0.2500 0.36347(12) 0.70461(17) 0.0605(8) Uani 1 2 d DS T P . .
Pt6 Pt 0.0928(2) 0.2500 0.6077(2) 0.0672(16) Uani 0.73(2) 2 d DS T P . .
Ni6 Ni 0.0928(2) 0.2500 0.6077(2) 0.0672(16) Uani 0.27(2) 2 d S T P . .
Pt7 Pt 0.40607(14) 0.31890(12) 0.86541(16) 0.0611(11) Uani 0.646(14) 1 d D . P . .
Ni7 Ni 0.40607(14) 0.31890(12) 0.86541(16) 0.0611(11) Uani 0.354(14) 1 d . . P . .
Pt8 Pt 0.40579(15) 0.36147(11) 0.70669(17) 0.0648(11) Uani 0.683(14) 1 d D . P . .
Ni8 Ni 0.40579(15) 0.36147(11) 0.70669(17) 0.0648(11) Uani 0.317(14) 1 d . . P . .
C1 C 0.002(3) 0.2500 0.553(5) 0.108(18) Uiso 1 2 d DS U P . .
C2 C 0.1698(12) 0.2500 0.5177(11) 0.105(18) Uiso 1 2 d DS U P . .
C3 C 0.3298(12) 0.4243(18) 0.657(3) 0.095(12) Uiso 1 1 d D U . . .
C4 C 0.497(2) 0.405(3) 0.694(4) 0.101(13) Uiso 1 1 d D U . . .
C5 C 0.5872(11) 0.2500 0.753(4) 0.057(10) Uiso 1 2 d DS U P . .
C6 C 0.497(2) 0.348(3) 0.906(4) 0.095(12) Uiso 1 1 d D U . . .
C7 C 0.3290(12) 0.363(3) 0.937(3) 0.095(12) Uiso 1 1 d D U . . .
O1 O -0.053(3) 0.2500 0.513(3) 0.111(17) Uiso 1 2 d DS U P . .
O2 O 0.167(3) 0.2500 0.4494(16) 0.103(17) Uiso 1 2 d DS U P . .
O3 O 0.337(2) 0.4796(15) 0.644(3) 0.094(11) Uiso 1 1 d D U . . .
O4 O 0.5559(19) 0.433(2) 0.699(3) 0.106(12) Uiso 1 1 d D U . . .
O5 O 0.6537(13) 0.2500 0.756(2) 0.047(8) Uiso 1 2 d DS U P . .
O6 O 0.5541(18) 0.366(2) 0.936(2) 0.098(11) Uiso 1 1 d D U . . .
O7 O 0.336(2) 0.394(2) 0.993(2) 0.094(11) Uiso 1 1 d D U . . .
N1 N 0.2500 0.577(3) 0.890(3) 0.104(10) Uiso 1 2 d DS U P . .
C101 C 0.2500 0.618(3) 0.962(3) 0.095(11) Uiso 1 2 d DS U P . .
H10A H 0.2033 0.6467 0.9598 0.114 Uiso 0.5 1 calc R U P . .
H10B H 0.2967 0.6467 0.9598 0.114 Uiso 0.5 1 calc R U P . .
C102 C 0.2500 0.583(3) 1.043(4) 0.091(12) Uiso 1 2 d DS U P . .
H10C H 0.2029 0.5549 1.0475 0.109 Uiso 0.5 1 calc R U P . .
H10D H 0.2971 0.5549 1.0475 0.109 Uiso 0.5 1 calc R U P . .
C103 C 0.2500 0.635(3) 1.108(4) 0.089(13) Uiso 1 2 d DS U P . .
H10E H 0.2971 0.6630 1.1039 0.107 Uiso 0.5 1 calc R U P . .
H10F H 0.2029 0.6630 1.1039 0.107 Uiso 0.5 1 calc R U P . .
C104 C 0.2500 0.598(4) 1.187(4) 0.095(18) Uiso 1 2 d DS U P . .
H10G H 0.2500 0.6293 1.2314 0.143 Uiso 1 2 calc DR U P . .
H10H H 0.2031 0.5704 1.1905 0.143 Uiso 0.5 1 calc DR U P . .
H10I H 0.2969 0.5704 1.1905 0.143 Uiso 0.5 1 calc R U P . .
C105 C 0.2500 0.630(3) 0.831(4) 0.113(12) Uiso 1 2 d DS U P . .
H10J H 0.2971 0.6574 0.8366 0.135 Uiso 0.5 1 calc R U P . .
H10K H 0.2029 0.6574 0.8366 0.135 Uiso 0.5 1 calc R U P . .
C106 C 0.2500 0.596(5) 0.750(3) 0.124(14) Uiso 1 2 d DS U P . .
H10L H 0.2031 0.5682 0.7448 0.148 Uiso 0.5 1 calc R U P . .
H10M H 0.2969 0.5682 0.7448 0.148 Uiso 0.5 1 calc R U P . .
C107 C 0.2500 0.647(3) 0.682(4) 0.133(16) Uiso 1 2 d DS U P . .
H10N H 0.2027 0.6749 0.6841 0.159 Uiso 0.5 1 calc R U P . .
H10O H 0.2973 0.6749 0.6841 0.159 Uiso 0.5 1 calc R U P . .
C108 C 0.2500 0.604(2) 0.608(3) 0.16(2) Uiso 1 2 d DS U P . .
H10P H 0.2500 0.6312 0.5600 0.234 Uiso 1 2 calc DR U P . .
H10Q H 0.2969 0.5759 0.6077 0.234 Uiso 0.5 1 calc R U P . .
H10R H 0.2031 0.5759 0.6077 0.234 Uiso 0.5 1 calc R U P . .
C109 C 0.183(3) 0.533(3) 0.879(5) 0.104(10) Uiso 1 1 d D U . . .
H10S H 0.1811 0.5021 0.9250 0.124 Uiso 1 1 calc R U . . .
H10T H 0.1919 0.5066 0.8306 0.124 Uiso 1 1 calc R U . . .
C110 C 0.105(3) 0.568(3) 0.873(5) 0.108(11) Uiso 1 1 d D U . . .
H11A H 0.1017 0.5920 0.8216 0.129 Uiso 1 1 calc R U . . .
H11B H 0.0986 0.5996 0.9167 0.129 Uiso 1 1 calc R U . . .
C111 C 0.041(3) 0.516(3) 0.877(4) 0.109(12) Uiso 1 1 d D U . . .
H11C H 0.0510 0.4827 0.8347 0.130 Uiso 1 1 calc R U . . .
H11D H 0.0442 0.4933 0.9287 0.130 Uiso 1 1 calc R U . . .
C112 C -0.042(3) 0.542(4) 0.866(4) 0.116(17) Uiso 1 1 d D U . . .
H11E H -0.0795 0.5059 0.8693 0.173 Uiso 1 1 calc R U . . .
H11F H -0.0532 0.5740 0.9080 0.173 Uiso 1 1 calc R U . . .
H11G H -0.0464 0.5633 0.8139 0.173 Uiso 1 1 calc R U . . .
N2 N 0.2500 0.447(5) 0.397(5) 0.171(14) Uiso 1 2 d DS U P . .
C201 C 0.2500 0.518(5) 0.387(8) 0.171(15) Uiso 1 2 d DS U P . .
H20A H 0.2035 0.5294 0.3542 0.206 Uiso 0.5 1 calc R U P . .
H20B H 0.2965 0.5294 0.3542 0.206 Uiso 0.5 1 calc R U P . .
C202 C 0.2500 0.565(5) 0.457(8) 0.172(15) Uiso 1 2 d DS U P . .
H20C H 0.2968 0.5564 0.4905 0.207 Uiso 0.5 1 calc R U P . .
H20D H 0.2032 0.5564 0.4905 0.207 Uiso 0.5 1 calc R U P . .
C203 C 0.2500 0.638(6) 0.435(3) 0.174(16) Uiso 1 2 d DS U P . .
H20E H 0.2032 0.6589 0.4582 0.208 Uiso 0.5 1 calc R U P . .
H20F H 0.2968 0.6589 0.4582 0.208 Uiso 0.5 1 calc R U P . .
C204 C 0.2500 0.6511(4) 0.345(3) 0.179(18) Uiso 1 2 d DS U P . .
H20G H 0.2500 0.6984 0.3359 0.268 Uiso 1 2 calc DR U P . .
H20H H 0.2969 0.6316 0.3213 0.268 Uiso 0.5 1 calc R U P . .
H20I H 0.2031 0.6316 0.3213 0.268 Uiso 0.5 1 calc R U P . .
C205 C 0.1814(6) 0.429(6) 0.445(5) 0.172(15) Uiso 1 1 d D U . . .
H20J H 0.1804 0.4574 0.4928 0.207 Uiso 1 1 calc R U . . .
H20K H 0.1883 0.3835 0.4636 0.207 Uiso 1 1 calc DR U . . .
C206 C 0.102(3) 0.434(6) 0.404(5) 0.174(15) Uiso 1 1 d D U . . .
H20L H 0.1009 0.4054 0.3567 0.209 Uiso 1 1 calc R U . . .
H20M H 0.0925 0.4796 0.3868 0.209 Uiso 1 1 calc R U . . .
C207 C 0.039(5) 0.413(6) 0.464(4) 0.176(15) Uiso 1 1 d D U . . .
H20N H 0.0489 0.3681 0.4842 0.211 Uiso 1 1 calc R U . . .
H20O H 0.0353 0.4435 0.5092 0.211 Uiso 1 1 calc R U . . .
C208 C -0.036(3) 0.415(5) 0.413(6) 0.179(18) Uiso 1 1 d D U . . .
H20P H -0.0810 0.4017 0.4460 0.268 Uiso 1 1 calc R U . . .
H20Q H -0.0442 0.4592 0.3932 0.268 Uiso 1 1 calc R U . . .
H20R H -0.0307 0.3844 0.3683 0.268 Uiso 1 1 calc R U . . .
C209 C 0.2500 0.423(6) 0.315(7) 0.172(15) Uiso 1 2 d DS U P . .
H20S H 0.2968 0.4406 0.2871 0.206 Uiso 0.5 1 calc R U P . .
H20T H 0.2032 0.4406 0.2871 0.206 Uiso 0.5 1 calc R U P . .
C210 C 0.2500 0.349(6) 0.307(6) 0.173(15) Uiso 1 2 d DS U P . .
H21A H 0.2036 0.3330 0.3364 0.207 Uiso 0.5 1 calc R U P . .
H21B H 0.2964 0.3330 0.3364 0.207 Uiso 0.5 1 calc R U P . .
C211 C 0.2500 0.311(4) 0.228(7) 0.173(16) Uiso 1 2 d DS U P . .
H21C H 0.2967 0.2823 0.2268 0.208 Uiso 0.5 1 calc R U P . .
H21D H 0.2033 0.2823 0.2268 0.208 Uiso 0.5 1 calc R U P . .
C212 C 0.2500 0.352(7) 0.152(6) 0.173(18) Uiso 1 2 d DS U P . .
H21E H 0.2500 0.3230 0.1054 0.259 Uiso 1 2 calc R U P . .
H21F H 0.2031 0.3797 0.1508 0.259 Uiso 0.5 1 calc R U P . .
H21G H 0.2969 0.3797 0.1508 0.259 Uiso 0.5 1 calc R U P . .
N301 N 0.601(3) 0.2500 0.110(5) 0.089(16) Uiso 1 2 d DS U P . .
C302 C 0.534(3) 0.2500 0.106(5) 0.091(16) Uiso 1 2 d DS U P . .
C303 C 0.449(4) 0.2500 0.089(5) 0.091(18) Uiso 1 2 d DS U P . .
H30A H 0.4210 0.2708 0.1330 0.137 Uiso 0.5 1 calc R U P . .
H30B H 0.4306 0.2048 0.0826 0.137 Uiso 0.5 1 calc R U P . .
H30C H 0.4389 0.2744 0.0396 0.137 Uiso 0.5 1 calc R U P . .

loop_
_atom_site_aniso_label
_atom_site_aniso_U_11
_atom_site_aniso_U_22
_atom_site_aniso_U_33
_atom_site_aniso_U_23
_atom_site_aniso_U_13
_atom_site_aniso_U_12
Pt1 0.0511(13) 0.0428(12) 0.0538(14) 0.000 0.0029(10) 0.000
Pt2 0.0601(14) 0.0465(13) 0.0593(15) 0.0001(10) 0.000 0.000
Pt3 0.077(2) 0.0469(18) 0.056(2) 0.000 0.000 0.000
Pt4 0.0528(14) 0.0579(15) 0.0778(19) 0.000 0.0085(13) 0.000
Pt5 0.0755(17) 0.0448(13) 0.0612(16) 0.0000(11) 0.000 0.000
Pt6 0.078(3) 0.055(2) 0.069(3) 0.000 -0.0086(17) 0.000
Ni6 0.078(3) 0.055(2) 0.069(3) 0.000 -0.0086(17) 0.000
Pt7 0.0582(16) 0.0564(15) 0.0686(19) 0.0008(11) 0.0043(11) 0.0001(10)
Ni7 0.0582(16) 0.0564(15) 0.0686(19) 0.0008(11) 0.0043(11) 0.0001(10)
Pt8 0.0700(18) 0.0529(15) 0.0716(18) 0.0007(11) 0.0083(12) -0.0011(10)
Ni8 0.0700(18) 0.0529(15) 0.0716(18) 0.0007(11) 0.0083(12) -0.0011(10)

loop_
_atom_type_symbol
_atom_type_description
_atom_type_scat_dispersion_real
_atom_type_scat_dispersion_imag
_atom_type_scat_source
C C 0.0033 0.0016 'International Tables Vol C Tables 4.2.6.8 and 6.1.1.4'
H H 0.0000 0.0000 'International Tables Vol C Tables 4.2.6.8 and 6.1.1.4'
N N 0.0061 0.0033 'International Tables Vol C Tables 4.2.6.8 and 6.1.1.4'
Ni Ni 0.3393 1.1124 'International Tables Vol C Tables 4.2.6.8 and 6.1.1.4'
O O 0.0106 0.0060 'International Tables Vol C Tables 4.2.6.8 and 6.1.1.4'
Pt Pt -1.7033 8.3905 'International Tables Vol C Tables 4.2.6.8 and 6.1.1.4'

loop_
_geom_angle_atom_site_label_1
_geom_angle_atom_site_label_2
_geom_angle_atom_site_label_3
_geom_angle
_geom_angle_site_symmetry_1
_geom_angle_site_symmetry_3
_geom_angle_publ_flag
Pt1 Pt1 Pt4 179.73(8) 2 . ?
Pt1 Pt1 Ni8 119.40(7) 2 ? ?
Pt4 Pt1 Ni8 60.68(7) . ? ?
Pt1 Pt1 Pt8 119.40(7) 2 ? ?
Pt4 Pt1 Pt8 60.68(7) . ? ?
Ni8 Pt1 Pt8 0.0 ? ? ?
Pt1 Pt1 Pt8 119.40(7) 2 . ?
Pt4 Pt1 Pt8 60.68(7) . . ?
Ni8 Pt1 Pt8 112.3 ? . ?
Pt8 Pt1 Pt8 112.27(13) ? . ?
Pt1 Pt1 Ni6 119.87(9) 2 2 ?
Pt4 Pt1 Ni6 60.40(11) . 2 ?
Ni8 Pt1 Ni6 61.77(8) ? 2 ?
Pt8 Pt1 Ni6 61.77(8) ? 2 ?
Pt8 Pt1 Ni6 61.77(7) . 2 ?
Pt1 Pt1 Pt6 119.87(9) 2 2 ?
Pt4 Pt1 Pt6 60.40(11) . 2 ?
Ni8 Pt1 Pt6 61.77(8) ? 2 ?
Pt8 Pt1 Pt6 61.77(8) ? 2 ?
Pt8 Pt1 Pt6 61.77(7) . 2 ?
Ni6 Pt1 Pt6 0.0 2 2 ?
Pt1 Pt1 Ni7 119.40(7) 2 7_565 ?
Pt4 Pt1 Ni7 60.38(8) . 7_565 ?
Ni6 Pt1 Ni7 111.54(11) 2 7_565 ?
Pt6 Pt1 Ni7 111.54(11) 2 7_565 ?
Pt1 Pt1 Pt7 119.40(7) 2 7_565 ?
Pt4 Pt1 Pt7 60.38(8) . 7_565 ?
Ni6 Pt1 Pt7 111.54(11) 2 7_565 ?
Pt6 Pt1 Pt7 111.54(11) 2 7_565 ?
Ni7 Pt1 Pt7 0.0 7_565 7_565 ?
Pt1 Pt1 Pt7 119.40(7) 2 . ?
Pt4 Pt1 Pt7 60.39(8) . . ?
Pt8 Pt1 Pt7 61.34(8) . . ?
Ni6 Pt1 Pt7 111.54(11) 2 . ?
Pt6 Pt1 Pt7 111.54(11) 2 . ?
Ni7 Pt1 Pt7 61.5 7_565 . ?
Pt7 Pt1 Pt7 61.50(12) 7_565 . ?
C7 Pt2 C7 85.0(11) 8_655 . ?
C7 Pt2 Pt7 133.2(6) 8_655 . ?
C7 Pt2 Pt7 48.2(6) . . ?
C7 Pt2 Ni7 48.2(6) 8_655 8_655 ?
C7 Pt2 Ni7 133.2(6) . 8_655 ?
Pt7 Pt2 Ni7 178.6 . 8_655 ?
C7 Pt2 Pt7 48.2(6) 8_655 8_655 ?
C7 Pt2 Pt7 133.2(6) . 8_655 ?
Pt7 Pt2 Pt7 178.56(15) . 8_655 ?
Ni7 Pt2 Pt7 0.0 8_655 8_655 ?
C7 Pt2 Pt1 109.2(6) 8_655 2 ?
C7 Pt2 Pt1 165.8(6) . 2 ?
Pt7 Pt2 Pt1 117.61(10) . 2 ?
Ni7 Pt2 Pt1 60.95(8) 8_655 2 ?
Pt7 Pt2 Pt1 60.95(8) 8_655 2 ?
C7 Pt2 Pt1 165.8(6) 8_655 . ?
C7 Pt2 Pt1 109.2(6) . . ?
Pt7 Pt2 Pt1 60.95(8) . . ?
Ni7 Pt2 Pt1 117.61(10) 8_655 . ?
Pt7 Pt2 Pt1 117.61(10) 8_655 . ?
Pt1 Pt2 Pt1 56.67(10) 2 . ?
C7 Pt2 Pt2 115.9(18) 8_655 2 ?
C7 Pt2 Pt2 115.9(18) . 2 ?
Pt7 Pt2 Pt2 89.56(7) . 2 ?
Ni7 Pt2 Pt2 89.56(7) 8_655 2 ?
Pt7 Pt2 Pt2 89.56(7) 8_655 2 ?
Pt1 Pt2 Pt2 58.88(5) 2 2 ?
Pt1 Pt2 Pt2 58.88(5) . 2 ?
C7 Pt2 Pt5 115.4(18) 8_655 . ?
C7 Pt2 Pt5 115.4(18) . . ?
Pt7 Pt2 Pt5 89.59(8) . . ?
Ni7 Pt2 Pt5 89.59(8) 8_655 . ?
Pt7 Pt2 Pt5 89.59(8) 8_655 . ?
Pt1 Pt2 Pt5 58.88(8) 2 . ?
Pt1 Pt2 Pt5 58.88(8) . . ?
Pt2 Pt2 Pt5 108.09(7) 2 . ?
C2 Pt3 C2 86.3(12) . 2 ?
C2 Pt3 Ni6 134.2(6) . 2 ?
C2 Pt3 Ni6 48.0(6) 2 2 ?
C2 Pt3 Pt6 134.2(6) . 2 ?
C2 Pt3 Pt6 48.0(6) 2 2 ?
Ni6 Pt3 Pt6 0.0 2 2 ?
C2 Pt3 Pt6 48.0(6) . . ?
C2 Pt3 Pt6 134.2(6) 2 . ?
Ni6 Pt3 Pt6 177.8 2 . ?
Pt6 Pt3 Pt6 177.8(2) 2 . ?
C2 Pt3 Pt1 108.6(6) . 2 ?
C2 Pt3 Pt1 165.2(6) 2 2 ?
Ni6 Pt3 Pt1 117.20(15) 2 2 ?
Pt6 Pt3 Pt1 117.20(15) 2 2 ?
Pt6 Pt3 Pt1 60.62(10) . 2 ?
C2 Pt3 Pt1 165.2(6) . . ?
C2 Pt3 Pt1 108.6(6) 2 . ?
Ni6 Pt3 Pt1 60.62(10) 2 . ?
Pt6 Pt3 Pt1 60.62(10) 2 . ?
Pt6 Pt3 Pt1 117.20(15) . . ?
Pt1 Pt3 Pt1 56.58(12) 2 . ?
C2 Pt3 Pt5 115.3(3) . . ?
C2 Pt3 Pt5 115.3(3) 2 . ?
Ni6 Pt3 Pt5 89.36(7) 2 . ?
Pt6 Pt3 Pt5 89.36(7) 2 . ?
Pt6 Pt3 Pt5 89.36(7) . . ?
Pt1 Pt3 Pt5 58.91(8) 2 . ?
Pt1 Pt3 Pt5 58.91(8) . . ?
C2 Pt3 Pt5 115.3(3) . 2 ?
C2 Pt3 Pt5 115.3(3) 2 2 ?
Ni6 Pt3 Pt5 89.36(7) 2 2 ?
Pt6 Pt3 Pt5 89.36(7) 2 2 ?
Pt6 Pt3 Pt5 89.36(7) . 2 ?
Pt1 Pt3 Pt5 58.91(8) 2 2 ?
Pt1 Pt3 Pt5 58.91(8) . 2 ?
Pt5 Pt3 Pt5 108.19(16) . 2 ?
C5 Pt4 Pt1 179(2) . . ?
C5 Pt4 Ni6 120(2) . 2 ?
Pt1 Pt4 Ni6 61.64(11) . 2 ?
C5 Pt4 Pt6 120(2) . 2 ?
Pt1 Pt4 Pt6 61.64(11) . 2 ?
Ni6 Pt4 Pt6 0.0 2 2 ?
C5 Pt4 Ni7 117.3(18) . 7_565 ?
Pt1 Pt4 Ni7 61.70(8) . 7_565 ?
Ni6 Pt4 Ni7 113.67(12) 2 7_565 ?
Pt6 Pt4 Ni7 113.67(12) 2 7_565 ?
C5 Pt4 Pt7 117.3(18) . 7_565 ?
Pt1 Pt4 Pt7 61.70(8) . 7_565 ?
Ni6 Pt4 Pt7 113.67(12) 2 7_565 ?
Pt6 Pt4 Pt7 113.67(12) 2 7_565 ?
Ni7 Pt4 Pt7 0.0 7_565 7_565 ?
C5 Pt4 Pt7 117.3(18) . . ?
Pt1 Pt4 Pt7 61.70(8) . . ?
Ni6 Pt4 Pt7 113.67(11) 2 . ?
Pt6 Pt4 Pt7 113.67(11) 2 . ?
Ni7 Pt4 Pt7 62.4 7_565 . ?
Pt7 Pt4 Pt7 62.37(12) 7_565 . ?
C5 Pt4 Ni8 119.0(6) . ? ?
Pt1 Pt4 Ni8 61.35(7) . ? ?
Ni6 Pt4 Ni8 62.41(8) 2 ? ?
Pt6 Pt4 Ni8 62.41(8) 2 ? ?
C5 Pt4 Pt8 119.0(6) . ? ?
Pt1 Pt4 Pt8 61.35(7) . ? ?
Ni6 Pt4 Pt8 62.41(8) 2 ? ?
Pt6 Pt4 Pt8 62.41(8) 2 ? ?
Ni8 Pt4 Pt8 0.0 ? ? ?
C5 Pt4 Pt8 119.0(7) . . ?
Pt1 Pt4 Pt8 61.35(7) . . ?
Ni6 Pt4 Pt8 62.41(8) 2 . ?
Pt6 Pt4 Pt8 62.41(8) 2 . ?
Ni7 Pt4 Pt8 113.33(11) 7_565 . ?
Pt7 Pt4 Pt8 113.33(11) 7_565 . ?
Pt7 Pt4 Pt8 62.00(9) . . ?
Ni8 Pt4 Pt8 113.4 ? . ?
Pt8 Pt4 Pt8 113.40(15) ? . ?
C3 Pt5 C3 85.4(11) . 8_655 ?
C3 Pt5 Ni8 133.8(6) . 8_655 ?
C3 Pt5 Ni8 48.5(6) 8_655 8_655 ?
C3 Pt5 Pt8 133.8(6) . 8_655 ?
C3 Pt5 Pt8 48.5(6) 8_655 8_655 ?
Ni8 Pt5 Pt8 0.0 8_655 8_655 ?
C3 Pt5 Pt8 48.5(6) . . ?
C3 Pt5 Pt8 133.8(6) 8_655 . ?
Ni8 Pt5 Pt8 177.7 8_655 . ?
Pt8 Pt5 Pt8 177.68(15) 8_655 . ?
C3 Pt5 Pt1 161.4(14) . 2 ?
C3 Pt5 Pt1 107.8(7) 8_655 2 ?
Ni8 Pt5 Pt1 60.67(7) 8_655 2 ?
Pt8 Pt5 Pt1 60.67(7) 8_655 2 ?
Pt8 Pt5 Pt1 117.19(10) . 2 ?
C3 Pt5 Pt1 107.8(7) . . ?
C3 Pt5 Pt1 161.4(14) 8_655 . ?
Ni8 Pt5 Pt1 117.19(10) 8_655 . ?
Pt8 Pt5 Pt1 117.19(10) 8_655 . ?
Pt8 Pt5 Pt1 60.67(7) . . ?
Pt1 Pt5 Pt1 56.53(9) 2 . ?
C3 Pt5 Pt3 105.6(18) . . ?
C3 Pt5 Pt3 105.6(18) 8_655 . ?
Ni8 Pt5 Pt3 89.73(7) 8_655 . ?
Pt8 Pt5 Pt3 89.73(7) 8_655 . ?
Pt8 Pt5 Pt3 89.73(7) . . ?
Pt1 Pt5 Pt3 58.83(8) 2 . ?
Pt1 Pt5 Pt3 58.83(8) . . ?
C3 Pt5 Pt2 124.7(15) . . ?
C3 Pt5 Pt2 124.7(15) 8_655 . ?
Ni8 Pt5 Pt2 89.01(8) 8_655 . ?
Pt8 Pt5 Pt2 89.01(8) 8_655 . ?
Pt8 Pt5 Pt2 89.01(8) . . ?
Pt1 Pt5 Pt2 58.67(8) 2 . ?
Pt1 Pt5 Pt2 58.67(8) . . ?
Pt3 Pt5 Pt2 107.82(11) . . ?
C1 Pt6 C2 100(3) . . ?
C1 Pt6 Pt3 148(3) . . ?
C2 Pt6 Pt3 47.9(6) . . ?
C1 Pt6 Pt4 93(3) . 2 ?
C2 Pt6 Pt4 167.1(6) . 2 ?
Pt3 Pt6 Pt4 119.18(16) . 2 ?
C1 Pt6 Pt1 151(3) . 2 ?
C2 Pt6 Pt1 109.1(6) . 2 ?
Pt3 Pt6 Pt1 61.22(12) . 2 ?
Pt4 Pt6 Pt1 57.96(11) 2 2 ?
C1 Pt6 Ni8 107.9(18) . 8_655 ?
C2 Pt6 Ni8 116.1(3) . 8_655 ?
Pt3 Pt6 Ni8 90.17(11) . 8_655 ?
Pt4 Pt6 Ni8 58.92(9) 2 8_655 ?
Pt1 Pt6 Ni8 58.98(8) 2 8_655 ?
C1 Pt6 Pt8 107.9(18) . 8_655 ?
C2 Pt6 Pt8 116.1(3) . 8_655 ?
Pt3 Pt6 Pt8 90.17(11) . 8_655 ?
Pt4 Pt6 Pt8 58.92(9) 2 8_655 ?
Pt1 Pt6 Pt8 58.98(8) 2 8_655 ?
Ni8 Pt6 Pt8 0.0 8_655 8_655 ?
C1 Pt6 Pt8 107.9(18) . 2 ?
C2 Pt6 Pt8 116.1(3) . 2 ?
Pt3 Pt6 Pt8 90.17(11) . 2 ?
Pt4 Pt6 Pt8 58.92(9) 2 2 ?
Pt1 Pt6 Pt8 58.98(8) 2 2 ?
Ni8 Pt6 Pt8 107.7 8_655 2 ?
Pt8 Pt6 Pt8 107.74(16) 8_655 2 ?
C1 Pt6 Ni8 107.9(18) . 2 ?
C2 Pt6 Ni8 116.1(3) . 2 ?
Pt3 Pt6 Ni8 90.17(11) . 2 ?
Pt4 Pt6 Ni8 58.92(9) 2 2 ?
Pt1 Pt6 Ni8 58.98(8) 2 2 ?
Ni8 Pt6 Ni8 107.74(16) 8_655 2 ?
Pt8 Pt6 Ni8 107.74(16) 8_655 2 ?
Pt8 Pt6 Ni8 0.00(12) 2 2 ?
C6 Pt7 C7 101(2) . . ?
C6 Pt7 Pt2 149(2) . . ?
C7 Pt7 Pt2 48.1(6) . . ?
C6 Pt7 Pt4 91(2) . . ?
C7 Pt7 Pt4 167.3(6) . . ?
Pt2 Pt7 Pt4 119.24(12) . . ?
C6 Pt7 Pt1 149(2) . . ?
C7 Pt7 Pt1 109.4(6) . . ?
Pt2 Pt7 Pt1 61.32(9) . . ?
Pt4 Pt7 Pt1 57.92(9) . . ?
C6 Pt7 Pt8 105(2) . . ?
C7 Pt7 Pt8 115.8(18) . . ?
Pt2 Pt7 Pt8 90.31(11) . . ?
Pt4 Pt7 Pt8 59.12(9) . . ?
Pt1 Pt7 Pt8 59.15(8) . . ?
C6 Pt7 Ni7 109(2) . 7_565 ?
C7 Pt7 Ni7 116.5(18) . 7_565 ?
Pt2 Pt7 Ni7 90.44(7) . 7_565 ?
Pt4 Pt7 Ni7 58.81(6) . 7_565 ?
Pt1 Pt7 Ni7 59.25(6) . 7_565 ?
Pt8 Pt7 Ni7 108.07(7) . 7_565 ?
C6 Pt7 Pt7 109(2) . 7_565 ?
C7 Pt7 Pt7 116.5(18) . 7_565 ?
Pt2 Pt7 Pt7 90.44(7) . 7_565 ?
Pt4 Pt7 Pt7 58.81(6) . 7_565 ?
Pt1 Pt7 Pt7 59.25(6) . 7_565 ?
Pt8 Pt7 Pt7 108.07(7) . 7_565 ?
Ni7 Pt7 Pt7 0.0 7_565 7_565 ?
C4 Pt8 C3 101(2) . . ?
C4 Pt8 Pt5 149(2) . . ?
C3 Pt8 Pt5 48.5(6) . . ?
C4 Pt8 Pt4 92(2) . . ?
C3 Pt8 Pt4 163.0(15) . . ?
Pt5 Pt8 Pt4 119.63(11) . . ?
C4 Pt8 Pt1 150(2) . . ?
C3 Pt8 Pt1 108.9(7) . . ?
Pt5 Pt8 Pt1 61.66(8) . . ?
Pt4 Pt8 Pt1 57.97(8) . . ?
C4 Pt8 Pt7 105(2) . . ?
C3 Pt8 Pt7 126.4(16) . . ?
Pt5 Pt8 Pt7 91.09(10) . . ?
Pt4 Pt8 Pt7 58.89(9) . . ?
Pt1 Pt8 Pt7 59.51(9) . . ?
C4 Pt8 Ni6 109(2) . 2 ?
C3 Pt8 Ni6 106.2(19) . 2 ?
Pt5 Pt8 Ni6 90.74(12) . 2 ?
Pt4 Pt8 Ni6 58.67(10) . 2 ?
Pt1 Pt8 Ni6 59.25(9) . 2 ?
Pt7 Pt8 Ni6 108.05(11) . 2 ?
C4 Pt8 Pt6 109(2) . 2 ?
C3 Pt8 Pt6 106.2(19) . 2 ?
Pt5 Pt8 Pt6 90.74(12) . 2 ?
Pt4 Pt8 Pt6 58.67(10) . 2 ?
Pt1 Pt8 Pt6 59.25(9) . 2 ?
Pt7 Pt8 Pt6 108.05(11) . 2 ?
Ni6 Pt8 Pt6 0.0 2 2 ?
O1 C1 Pt6 175(10) . . ?
O2 C2 Pt3 139(3) . . ?
O2 C2 Pt6 136(3) . . ?
Pt3 C2 Pt6 84.2(7) . . ?
O3 C3 Pt8 130(3) . . ?
O3 C3 Pt5 139(3) . . ?
Pt8 C3 Pt5 83.0(7) . . ?
O4 C4 Pt8 170(6) . . ?
O5 C5 Pt4 179(6) . . ?
O6 C6 Pt7 176(6) . . ?
O7 C7 Pt2 143(3) . . ?
O7 C7 Pt7 133(3) . . ?
Pt2 C7 Pt7 83.7(7) . . ?
C109 N1 C109 102(5) 8_655 . ?
C109 N1 C101 117(4) 8_655 . ?
C109 N1 C101 117(4) . . ?
C109 N1 C105 111(3) 8_655 . ?
C109 N1 C105 111(3) . . ?
C101 N1 C105 98(5) . . ?
N1 C101 C102 117(5) . . ?
N1 C101 H10A 108.0 . . ?
C102 C101 H10A 108.0 . . ?
N1 C101 H10B 108.0 . . ?
C102 C101 H10B 108.0 . . ?
H10A C101 H10B 107.2 . . ?
C103 C102 C101 108(5) . . ?
C103 C102 H10C 110.1 . . ?
C101 C102 H10C 110.1 . . ?
C103 C102 H10D 110.1 . . ?
C101 C102 H10D 110.1 . . ?
H10C C102 H10D 108.4 . . ?
C104 C103 C102 106(6) . . ?
C104 C103 H10E 110.5 . . ?
C102 C103 H10E 110.5 . . ?
C104 C103 H10F 110.5 . . ?
C102 C103 H10F 110.5 . . ?
H10E C103 H10F 108.7 . . ?
C103 C104 H10G 109.5 . . ?
C103 C104 H10H 109.5 . . ?
H10G C104 H10H 109.5 . . ?
C103 C104 H10I 109.5 . . ?
H10G C104 H10I 109.5 . . ?
H10H C104 H10I 109.5 . . ?
N1 C105 C106 106.6(19) . . ?
N1 C105 H10J 110.4 . . ?
C106 C105 H10J 110.4 . . ?
N1 C105 H10K 110.4 . . ?
C106 C105 H10K 110.4 . . ?
H10J C105 H10K 108.6 . . ?
C105 C106 C107 111(5) . . ?
C105 C106 H10L 109.4 . . ?
C107 C106 H10L 109.4 . . ?
C105 C106 H10M 109.4 . . ?
C107 C106 H10M 109.4 . . ?
H10L C106 H10M 108.0 . . ?
C108 C107 C106 102.4(18) . . ?
C108 C107 H10N 111.3 . . ?
C106 C107 H10N 111.3 . . ?
C108 C107 H10O 111.3 . . ?
C106 C107 H10O 111.3 . . ?
H10N C107 H10O 109.2 . . ?
C107 C108 H10P 109.5 . . ?
C107 C108 H10Q 109.5 . . ?
H10P C108 H10Q 109.5 . . ?
C107 C108 H10R 109.5 . . ?
H10P C108 H10R 109.5 . . ?
H10Q C108 H10R 109.5 . . ?
N1 C109 C110 114(3) . . ?
N1 C109 H10S 108.8 . . ?
C110 C109 H10S 108.8 . . ?
N1 C109 H10T 108.8 . . ?
C110 C109 H10T 108.8 . . ?
H10S C109 H10T 107.7 . . ?
C109 C110 C111 107(4) . . ?
C109 C110 H11A 110.3 . . ?
C111 C110 H11A 110.3 . . ?
C109 C110 H11B 110.3 . . ?
C111 C110 H11B 110.3 . . ?
H11A C110 H11B 108.5 . . ?
C112 C111 C110 114(5) . . ?
C112 C111 H11C 108.7 . . ?
C110 C111 H11C 108.7 . . ?
C112 C111 H11D 108.7 . . ?
C110 C111 H11D 108.7 . . ?
H11C C111 H11D 107.6 . . ?
C111 C112 H11E 109.5 . . ?
C111 C112 H11F 109.5 . . ?
H11E C112 H11F 109.5 . . ?
C111 C112 H11G 109.5 . . ?
H11E C112 H11G 109.5 . . ?
H11F C112 H11G 109.5 . . ?
C209 N2 C205 116(7) . . ?
C209 N2 C205 116(7) . 8_655 ?
C205 N2 C205 106(2) . 8_655 ?
C209 N2 C201 103(8) . . ?
C205 N2 C201 108(8) . . ?
C205 N2 C201 108(8) 8_655 . ?
N2 C201 C202 122(10) . . ?
N2 C201 H20A 106.8 . . ?
C202 C201 H20A 106.8 . . ?
N2 C201 H20B 106.8 . . ?
C202 C201 H20B 106.8 . . ?
H20A C201 H20B 106.6 . . ?
C201 C202 C203 114(10) . . ?
C201 C202 H20C 108.7 . . ?
C203 C202 H20C 108.7 . . ?
C201 C202 H20D 108.7 . . ?
C203 C202 H20D 108.7 . . ?
H20C C202 H20D 107.6 . . ?
C204 C203 C202 115(9) . . ?
C204 C203 H20E 108.6 . . ?
C202 C203 H20E 108.6 . . ?
C204 C203 H20F 108.6 . . ?
C202 C203 H20F 108.6 . . ?
H20E C203 H20F 107.6 . . ?
C203 C204 H20G 109.5 . . ?
C203 C204 H20H 109.5 . . ?
H20G C204 H20H 109.5 . . ?
C203 C204 H20I 109.5 . . ?
H20G C204 H20I 109.5 . . ?
H20H C204 H20I 109.5 . . ?
N2 C205 C206 116(4) . . ?
N2 C205 H20J 108.2 . . ?
C206 C205 H20J 108.2 . . ?
N2 C205 H20K 108.2 . . ?
C206 C205 H20K 108.2 . . ?
H20J C205 H20K 107.3 . . ?
C205 C206 C207 108(6) . . ?
C205 C206 H20L 110.1 . . ?
C207 C206 H20L 110.1 . . ?
C205 C206 H20M 110.1 . . ?
C207 C206 H20M 110.1 . . ?
H20L C206 H20M 108.4 . . ?
C208 C207 C206 102.5(18) . . ?
C208 C207 H20N 111.3 . . ?
C206 C207 H20N 111.3 . . ?
C208 C207 H20O 111.3 . . ?
C206 C207 H20O 111.3 . . ?
H20N C207 H20O 109.2 . . ?
C207 C208 H20P 109.5 . . ?
C207 C208 H20Q 109.5 . . ?
H20P C208 H20Q 109.5 . . ?
C207 C208 H20R 109.5 . . ?
H20P C208 H20R 109.5 . . ?
H20Q C208 H20R 109.5 . . ?
N2 C209 C210 115(10) . . ?
N2 C209 H20S 108.6 . . ?
C210 C209 H20S 108.6 . . ?
N2 C209 H20T 108.6 . . ?
C210 C209 H20T 108.6 . . ?
H20S C209 H20T 107.6 . . ?
C209 C210 C211 125(7) . . ?
C209 C210 H21A 106.0 . . ?
C211 C210 H21A 106.0 . . ?
C209 C210 H21B 106.0 . . ?
C211 C210 H21B 106.0 . . ?
H21A C210 H21B 106.3 . . ?
C212 C211 C210 116(2) . . ?
C212 C211 H21C 108.2 . . ?
C210 C211 H21C 108.2 . . ?
C212 C211 H21D 108.2 . . ?
C210 C211 H21D 108.2 . . ?
H21C C211 H21D 107.3 . . ?
C211 C212 H21E 109.5 . . ?
C211 C212 H21F 109.5 . . ?
H21E C212 H21F 109.5 . . ?
C211 C212 H21G 109.5 . . ?
H21E C212 H21G 109.5 . . ?
H21F C212 H21G 109.5 . . ?
N301 C302 C303 172(10) . . ?
C302 C303 H30A 109.5 . . ?
C302 C303 H30B 109.5 . . ?
H30A C303 H30B 109.5 . . ?
C302 C303 H30C 109.5 . . ?
H30A C303 H30C 109.5 . . ?
H30B C303 H30C 109.5 . . ?

loop_
_geom_bond_atom_site_label_1
_geom_bond_atom_site_label_2
_geom_bond_distance
_geom_bond_site_symmetry_2
_geom_bond_publ_flag
Pt1 Pt1 2.624(4) 2 ?
Pt1 Pt4 2.650(3) . ?
Pt1 Ni8 2.744(3) ? ?
Pt1 Pt8 2.744(3) ? ?
Pt1 Pt8 2.744(3) . ?
Pt1 Ni6 2.752(4) 2 ?
Pt1 Pt6 2.752(4) 2 ?
Pt1 Ni7 2.754(3) 7_565 ?
Pt1 Pt7 2.754(3) 7_565 ?
Pt1 Pt7 2.754(3) . ?
Pt2 C7 1.995(19) 8_655 ?
Pt2 C7 1.995(19) . ?
Pt2 Pt7 2.664(2) . ?
Pt2 Ni7 2.664(2) 8_655 ?
Pt2 Pt7 2.664(2) 8_655 ?
Pt2 Pt1 2.764(3) 2 ?
Pt2 Pt2 2.857(5) 2 ?
Pt2 Pt5 2.869(4) . ?
Pt3 C2 2.00(2) . ?
Pt3 C2 2.00(2) 2 ?
Pt3 Ni6 2.683(4) 2 ?
Pt3 Pt6 2.683(4) 2 ?
Pt3 Pt6 2.683(4) . ?
Pt3 Pt1 2.768(4) 2 ?
Pt3 Pt5 2.863(3) . ?
Pt3 Pt5 2.863(3) 2 ?
Pt4 C5 1.793(18) . ?
Pt4 Ni6 2.719(5) 2 ?
Pt4 Pt6 2.719(5) 2 ?
Pt4 Ni7 2.719(3) 7_565 ?
Pt4 Pt7 2.719(3) 7_565 ?
Pt4 Pt7 2.719(3) . ?
Pt4 Ni8 2.726(3) ? ?
Pt4 Pt8 2.726(3) ? ?
Pt4 Pt8 2.726(3) . ?
Pt5 C3 2.008(19) . ?
Pt5 C3 2.008(19) 8_655 ?
Pt5 Ni8 2.659(3) 8_655 ?
Pt5 Pt8 2.659(3) 8_655 ?
Pt5 Pt8 2.659(3) . ?
Pt5 Pt1 2.770(3) 2 ?
Pt6 C1 1.80(2) . ?
Pt6 C2 2.00(2) . ?
Pt6 Pt4 2.719(5) 2 ?
Pt6 Pt1 2.752(4) 2 ?
Pt6 Ni8 2.821(3) 8_655 ?
Pt6 Pt8 2.821(3) 8_655 ?
Pt6 Pt8 2.821(3) 2 ?
Pt6 Ni8 2.821(3) 2 ?
Pt7 C6 1.798(19) . ?
Pt7 C7 1.998(19) . ?
Pt7 Pt8 2.804(4) . ?
Pt7 Ni7 2.816(5) 7_565 ?
Pt7 Pt7 2.816(5) 7_565 ?
Pt8 C4 1.804(19) . ?
Pt8 C3 2.005(19) . ?
Pt8 Ni6 2.821(3) 2 ?
Pt8 Pt6 2.821(3) 2 ?
C1 O1 1.15(2) . ?
C2 O2 1.15(2) . ?
C3 O3 1.159(19) . ?
C4 O4 1.157(19) . ?
C5 O5 1.136(18) . ?
C6 O6 1.155(19) . ?
C7 O7 1.147(19) . ?
N1 C109 1.47(2) 8_655 ?
N1 C109 1.47(2) . ?
N1 C101 1.47(2) . ?
N1 C105 1.47(2) . ?
C101 C102 1.53(2) . ?
C101 H10A 0.9900 . ?
C101 H10B 0.9900 . ?
C102 C103 1.53(2) . ?
C102 H10C 0.9900 . ?
C102 H10D 0.9900 . ?
C103 C104 1.53(2) . ?
C103 H10E 0.9900 . ?
C103 H10F 0.9900 . ?
C104 H10G 0.9800 . ?
C104 H10H 0.9800 . ?
C104 H10I 0.9800 . ?
C105 C106 1.52(2) . ?
C105 H10J 0.9900 . ?
C105 H10K 0.9900 . ?
C106 C107 1.53(2) . ?
C106 H10L 0.9900 . ?
C106 H10M 0.9900 . ?
C107 C108 1.53(2) . ?
C107 H10N 0.9900 . ?
C107 H10O 0.9900 . ?
C108 H10P 0.9800 . ?
C108 H10Q 0.9800 . ?
C108 H10R 0.9800 . ?
C109 C110 1.52(2) . ?
C109 H10S 0.9900 . ?
C109 H10T 0.9900 . ?
C110 C111 1.53(2) . ?
C110 H11A 0.9900 . ?
C110 H11B 0.9900 . ?
C111 C112 1.52(2) . ?
C111 H11C 0.9900 . ?
C111 H11D 0.9900 . ?
C112 H11E 0.9800 . ?
C112 H11F 0.9800 . ?
C112 H11G 0.9800 . ?
N2 C209 1.47(2) . ?
N2 C205 1.47(2) . ?
N2 C205 1.47(2) 8_655 ?
N2 C201 1.47(2) . ?
C201 C202 1.52(2) . ?
C201 H20A 0.9900 . ?
C201 H20B 0.9900 . ?
C202 C203 1.53(2) . ?
C202 H20C 0.9900 . ?
C202 H20D 0.9900 . ?
C203 C204 1.52(2) . ?
C203 H20E 0.9900 . ?
C203 H20F 0.9900 . ?
C204 H20G 0.9800 . ?
C204 H20H 0.9800 . ?
C204 H20I 0.9800 . ?
C205 C206 1.52(2) . ?
C205 H20J 0.9900 . ?
C205 H20K 0.9900 . ?
C206 C207 1.54(2) . ?
C206 H20L 0.9900 . ?
C206 H20M 0.9900 . ?
C207 C208 1.53(2) . ?
C207 H20N 0.9900 . ?
C207 H20O 0.9900 . ?
C208 H20P 0.9800 . ?
C208 H20Q 0.9800 . ?
C208 H20R 0.9800 . ?
C209 C210 1.53(2) . ?
C209 H20S 0.9900 . ?
C209 H20T 0.9900 . ?
C210 C211 1.53(2) . ?
C210 H21A 0.9900 . ?
C210 H21B 0.9900 . ?
C211 C212 1.53(2) . ?
C211 H21C 0.9900 . ?
C211 H21D 0.9900 . ?
C212 H21E 0.9800 . ?
C212 H21F 0.9800 . ?
C212 H21G 0.9800 . ?
N301 C302 1.14(2) . ?
C302 C303 1.49(2) . ?
C303 H30A 0.9800 . ?
C303 H30B 0.9800 . ?
C303 H30C 0.9800 . ?
